data_7059132
loop_
_publ_author_name
'Krivosudsk\'y, Luk\'a\<s'
'Roller, Alexander'
'Rompel, Annette'

_publ_section_title
;
 Tuning the interactions of decavanadate with thaumatin, lysozyme,
 proteinase K and human serum proteins by its coordination to a
 pentaaquacobalt(ii) complex cation
;
_journal_issue 45
_journal_name_full 'New Journal of Chemistry'
_journal_page_first 17863
_journal_paper_doi 10.1039/C9NJ02495F
_journal_volume 43
_journal_year 2019
_chemical_compound_source crystallization
_chemical_formula_moiety 'Co2 H20 O38 V10, 2(C7 H10 N O), 4(H2 O)'
_chemical_formula_sum 'C14 H48 Co2 N2 O44 V10'
_chemical_formula_weight 1575.80
_chemical_name_common 'bis(2-hydroxyethylpyridinium) [(decaaqua)(mu-decavanadato)dicobalt(II)]ate tetrahydrate'
_chemical_name_systematic 'bis(2-hydroxyethylpyridinium) [(decaaqua)(mu-decavanadato)dicobalt(II)]ate tetrahydrate'
_chemical_properties_physical paramagnetic
_space_group_crystal_system triclinic
_space_group_IT_number 2
_space_group_name_Hall '-P 1'
_space_group_name_H-M_alt 'P -1'
_atom_sites_solution_hydrogens mixed
_atom_sites_solution_primary direct
_audit_creation_date 2019-04-10
_audit_creation_method
;
Olex2 1.2
(compiled 2018.05.29 svn.r3508 for OlexSys, GUI svn.r5506)
;
_audit_update_record
;
2019-04-10 deposited with the CCDC.	2019-10-15 downloaded from the CCDC.
;
_cell_angle_alpha 78.5909(17)
_cell_angle_beta 75.1180(17)
_cell_angle_gamma 66.3817(17)
_cell_formula_units_Z 1
_cell_length_a 9.4219(5)
_cell_length_b 11.2451(6)
_cell_length_c 11.9820(7)
_cell_measurement_reflns_used 9942
_cell_measurement_temperature 100.0
_cell_measurement_theta_max 72.56
_cell_measurement_theta_min 5.707
_cell_volume 1117.66(11)
_computing_cell_refinement 'SAINT V8.38A (?, 2016)'
_computing_data_collection 'APEX 3'
_computing_data_reduction 'SAINT V8.38A (?, 2016)'
_computing_molecular_graphics 'Olex2 (Dolomanov et al., 2009)'
_computing_publication_material 'Olex2 (Dolomanov et al., 2009)'
_computing_structure_refinement 'ShelXL (Sheldrick, 2015)'
_computing_structure_solution 'ShelXS (Sheldrick, 2008)'
_diffrn_ambient_temperature 100.0
_diffrn_measured_fraction_theta_full 0.994
_diffrn_measured_fraction_theta_max 0.995
_diffrn_measurement_device_type 'Bruker D8 Venture'
_diffrn_measurement_method '\f and \w scans'
_diffrn_radiation_probe x-ray
_diffrn_radiation_type CuK\a
_diffrn_radiation_wavelength 1.54178
_diffrn_reflns_av_R_equivalents 0.1267
_diffrn_reflns_av_unetI/netI 0.0827
_diffrn_reflns_Laue_measured_fraction_full 0.994
_diffrn_reflns_Laue_measured_fraction_max 0.995
_diffrn_reflns_limit_h_max 11
_diffrn_reflns_limit_h_min -11
_diffrn_reflns_limit_k_max 13
_diffrn_reflns_limit_k_min -13
_diffrn_reflns_limit_l_max 14
_diffrn_reflns_limit_l_min -12
_diffrn_reflns_number 16530
_diffrn_reflns_point_group_measured_fraction_full 0.994
_diffrn_reflns_point_group_measured_fraction_max 0.995
_diffrn_reflns_theta_full 67.679
_diffrn_reflns_theta_max 68.229
_diffrn_reflns_theta_min 5.464
_diffrn_source 'sealed xray tube'
_diffrn_source_type 'Incoatec IuS'
_diffrn_standards_number 0
_exptl_absorpt_coefficient_mu 23.514
_exptl_absorpt_correction_T_max 0.7536
_exptl_absorpt_correction_T_min 0.5338
_exptl_absorpt_correction_type multi-scan
_exptl_absorpt_process_details
;
'SADABS-2016/2 (Bruker,2016/2) was used for absorption correction. wR2(int) was 
0.1020 before and 0.0565 after correction. The Ratio of minimum to maximum 
transmission is 0.7083. The \l/2 correction factor is Not present.'
;
_exptl_crystal_colour 'clear orange'
_exptl_crystal_colour_lustre clear
_exptl_crystal_colour_primary orange
_exptl_crystal_density_diffrn 2.341
_exptl_crystal_description block
_exptl_crystal_F_000 782
_exptl_crystal_recrystallization_method 'evap. from water'
_exptl_crystal_size_max 0.11
_exptl_crystal_size_mid 0.11
_exptl_crystal_size_min 0.04
_refine_diff_density_max 1.793
_refine_diff_density_min -0.996
_refine_diff_density_rms 0.407
_refine_ls_extinction_method none
_refine_ls_goodness_of_fit_ref 1.157
_refine_ls_hydrogen_treatment constr
_refine_ls_matrix_type full
_refine_ls_number_parameters 337
_refine_ls_number_reflns 4079
_refine_ls_number_restraints 20
_refine_ls_restrained_S_all 1.188
_refine_ls_R_factor_all 0.0992
_refine_ls_R_factor_gt 0.0982
_refine_ls_shift/su_max 0.000
_refine_ls_shift/su_mean 0.000
_refine_ls_structure_factor_coef Fsqd
_refine_ls_weighting_details
;
 w=1/[\s^2^(Fo^2^)+(0.1705P)^2^]
 where P=(Fo^2^+2Fc^2^)/3
;
_refine_ls_weighting_scheme calc
_refine_ls_wR_factor_gt 0.2196
_refine_ls_wR_factor_ref 0.2218
_reflns_Friedel_coverage 0.000
_reflns_number_gt 3882
_reflns_number_total 4079
_reflns_threshold_expression 'I > 2\s(I)'
_cod_data_source_file c9nj02495f2.cif
_cod_data_source_block lukr999_p-1
_cod_database_code 7059132
_shelxl_version_number 2013-2
_shelx_space_group_comment
;
The symmetry employed for this shelxl refinement is uniquely defined
by the following loop, which should always be used as a source of
symmetry information in preference to the above space-group names.
They are only intended as comments.
;
_shelx_estimated_absorpt_t_max 0.453
_shelx_estimated_absorpt_t_min 0.182

loop_
_space_group_symop_operation_xyz
'x, y, z'
'-x, -y, -z'

loop_
_atom_site_label
_atom_site_type_symbol
_atom_site_fract_x
_atom_site_fract_y
_atom_site_fract_z
_atom_site_U_iso_or_equiv
_atom_site_adp_type
_atom_site_occupancy
_atom_site_site_symmetry_order
_atom_site_calc_flag
_atom_site_refinement_flags_posn
Co1 Co 0.20852(8) 0.60317(7) 0.46590(5) 0.0396(3) Uani 1 1 d .
V1 V 0.34943(9) 0.24641(7) 0.56538(6) 0.0384(3) Uani 1 1 d .
V2 V 0.47903(9) 0.18044(7) 0.31190(6) 0.0393(3) Uani 1 1 d .
V3 V 0.20875(9) 0.06166(8) 0.74581(6) 0.0403(3) Uani 1 1 d .
V4 V 0.33203(9) -0.00351(7) 0.49198(6) 0.0382(3) Uani 1 1 d .
V5 V 0.47766(9) -0.07004(7) 0.23841(6) 0.0401(3) Uani 1 1 d .
O1 O 0.2887(4) 0.4027(3) 0.5181(3) 0.0406(8) Uani 1 1 d .
O2 O 0.4220(4) 0.3336(3) 0.2669(3) 0.0448(8) Uani 1 1 d D
O3 O 0.4543(4) 0.2358(3) 0.6753(3) 0.0410(7) Uani 1 1 d .
O4 O 0.6868(4) 0.1197(3) 0.2333(3) 0.0410(7) Uani 1 1 d D
O5 O 0.1755(4) 0.2299(3) 0.6626(3) 0.0409(7) Uani 1 1 d .
O6 O 0.3005(4) 0.1771(3) 0.4420(3) 0.0384(7) Uani 1 1 d D
O7 O 0.4091(4) 0.1136(3) 0.2192(3) 0.0407(7) Uani 1 1 d .
O8 O 0.3234(4) 0.0871(3) 0.8348(3) 0.0413(7) Uani 1 1 d .
O9 O 0.0398(4) 0.0840(4) 0.8291(3) 0.0467(8) Uani 1 1 d .
O10 O 0.4426(4) 0.0300(3) 0.6081(3) 0.0396(8) Uani 1 1 d .
O11 O 0.1693(4) 0.0225(3) 0.5992(3) 0.0409(7) Uani 1 1 d D
O12 O 0.4438(4) -0.1828(3) 0.5464(3) 0.0391(7) Uani 1 1 d .
O13 O 0.2874(4) -0.0349(3) 0.3752(3) 0.0408(7) Uani 1 1 d .
O14 O 0.4056(4) -0.0993(3) 0.1439(3) 0.0461(8) Uani 1 1 d D
O15 O 0.1296(4) 0.8003(3) 0.4135(3) 0.0492(8) Uani 1 1 d .
H15A H 0.1879 0.8449 0.4313 0.074 Uiso 1 1 d GR
H15B H 0.0256 0.8500 0.4534 0.074 Uiso 1 1 d DGR
O16 O 0.4251(4) 0.5778(3) 0.3472(3) 0.0440(8) Uani 1 1 d D
H16A H 0.4353 0.6573 0.3098 0.066 Uiso 1 1 d DGR
H16B H 0.4371 0.5366 0.2818 0.066 Uiso 1 1 d DGR
O17 O 0.1001(4) 0.5783(3) 0.3435(3) 0.0423(7) Uani 1 1 d .
H17A H 0.1454 0.5982 0.2617 0.063 Uiso 1 1 d DGR
H17B H -0.0101 0.6385 0.3433 0.063 Uiso 1 1 d DGR
O18 O -0.0059(4) 0.6316(3) 0.5873(3) 0.0437(7) Uani 1 1 d .
H18A H -0.0539 0.5650 0.5951 0.066 Uiso 1 1 d DGR
H18B H -0.0985 0.7102 0.5687 0.066 Uiso 1 1 d DGR
O19 O 0.3126(4) 0.6346(3) 0.5885(3) 0.0422(7) Uani 1 1 d D
H19A H 0.4009 0.5658 0.6000 0.063 Uiso 1 1 d DGR
H19B H 0.2500 0.6388 0.6596 0.063 Uiso 1 1 d DGR
O20 O 1.1323(4) 0.7398(3) 0.7782(3) 0.0480(8) Uani 1 1 d .
H20 H 1.1910 0.7744 0.7891 0.072 Uiso 1 1 calc DGR
N1 N 0.7316(5) 0.7280(4) 0.9580(3) 0.0492(9) Uani 1 1 d .
H1 H 0.6872 0.7811 0.9016 0.059 Uiso 1 1 calc R
C1 C 0.6751(7) 0.6353(6) 1.0129(5) 0.0571(12) Uani 1 1 d .
H1A H 0.5891 0.6284 0.9906 0.069 Uiso 1 1 calc R
C2 C 0.7408(7) 0.5506(6) 1.1007(5) 0.0574(12) Uani 1 1 d D
H2 H 0.7014 0.4846 1.1400 0.069 Uiso 1 1 calc R
C3 C 0.8661(7) 0.5628(5) 1.1314(4) 0.0553(12) Uani 1 1 d .
H3 H 0.9126 0.5052 1.1928 0.066 Uiso 1 1 calc R
C4 C 0.9236(7) 0.6579(5) 1.0733(4) 0.0517(11) Uani 1 1 d .
H4 H 1.0110 0.6646 1.0935 0.062 Uiso 1 1 calc R
C5 C 0.8532(6) 0.7443(5) 0.9849(4) 0.0472(10) Uani 1 1 d .
C6 C 0.8997(6) 0.8533(5) 0.9176(4) 0.0489(11) Uani 1 1 d .
H6A H 0.9758 0.8646 0.9542 0.059 Uiso 1 1 calc R
H6B H 0.8051 0.9349 0.9210 0.059 Uiso 1 1 calc R
C7 C 0.9744(6) 0.8314(5) 0.7904(4) 0.0480(10) Uani 1 1 d .
H7A H 0.9109 0.7993 0.7585 0.058 Uiso 1 1 calc R
H7B H 0.9734 0.9155 0.7452 0.058 Uiso 1 1 calc R
O1S O 0.6985(6) 0.2109(4) 0.9994(3) 0.0651(10) Uani 1 1 d D
H1SA H 0.6891 0.1569 0.9615 0.098 Uiso 1 1 d DG
H1SB H 0.6898 0.1761 1.0712 0.098 Uiso 1 1 d G
O2S O 0.2931(6) 0.5742(5) 0.1384(3) 0.0673(11) Uani 1 1 d D
H2SA H 0.3615 0.4955 0.1494 0.101 Uiso 1 1 d DG
H2SB H 0.3361 0.6076 0.0733 0.101 Uiso 1 1 d DG

loop_
_atom_site_aniso_label
_atom_site_aniso_U_11
_atom_site_aniso_U_22
_atom_site_aniso_U_33
_atom_site_aniso_U_23
_atom_site_aniso_U_13
_atom_site_aniso_U_12
Co1 0.0449(5) 0.0407(5) 0.0336(4) -0.0025(3) -0.0089(3) -0.0160(3)
V1 0.0441(5) 0.0389(5) 0.0317(4) -0.0031(3) -0.0078(3) -0.0149(4)
V2 0.0461(5) 0.0400(5) 0.0314(4) -0.0023(3) -0.0083(3) -0.0157(4)
V3 0.0463(5) 0.0417(5) 0.0321(4) -0.0033(3) -0.0067(3) -0.0163(4)
V4 0.0430(5) 0.0399(5) 0.0318(4) -0.0034(3) -0.0081(3) -0.0152(4)
V5 0.0473(5) 0.0420(5) 0.0314(4) -0.0038(3) -0.0092(3) -0.0160(4)
O1 0.0476(18) 0.0389(16) 0.0333(15) -0.0037(12) -0.0077(13) -0.0145(14)
O2 0.0532(19) 0.0439(18) 0.0363(16) -0.0024(13) -0.0096(13) -0.0172(15)
O3 0.0477(17) 0.0399(16) 0.0346(14) -0.0032(12) -0.0094(12) -0.0151(13)
O4 0.0473(17) 0.0413(16) 0.0335(14) -0.0041(12) -0.0081(12) -0.0154(13)
O5 0.0446(16) 0.0403(16) 0.0352(14) -0.0046(12) -0.0071(12) -0.0132(13)
O6 0.0443(17) 0.0380(15) 0.0307(14) -0.0036(11) -0.0069(12) -0.0133(13)
O7 0.0497(17) 0.0415(16) 0.0310(14) -0.0028(12) -0.0104(12) -0.0160(13)
O8 0.0484(17) 0.0432(16) 0.0306(14) -0.0037(12) -0.0075(12) -0.0154(14)
O9 0.0507(18) 0.0491(18) 0.0377(15) -0.0055(13) -0.0062(13) -0.0169(15)
O10 0.0408(18) 0.0414(18) 0.0350(14) -0.0045(12) -0.0082(12) -0.0130(14)
O11 0.0438(17) 0.0419(16) 0.0363(15) -0.0025(12) -0.0086(13) -0.0155(13)
O12 0.0456(17) 0.0384(15) 0.0318(14) -0.0031(11) -0.0072(12) -0.0146(13)
O13 0.0462(17) 0.0427(16) 0.0354(15) -0.0024(12) -0.0106(13) -0.0175(14)
O14 0.0541(19) 0.0480(18) 0.0392(16) -0.0054(13) -0.0147(14) -0.0183(15)
O15 0.0477(19) 0.0411(17) 0.058(2) 0.0005(14) -0.0140(15) -0.0159(14)
O16 0.0490(18) 0.0442(17) 0.0384(16) -0.0044(13) -0.0076(13) -0.0176(14)
O17 0.0469(17) 0.0428(16) 0.0365(14) -0.0034(13) -0.0090(13) -0.0158(14)
O18 0.0457(17) 0.0456(17) 0.0383(16) -0.0023(13) -0.0087(13) -0.0162(14)
O19 0.0459(16) 0.0440(17) 0.0353(14) -0.0047(12) -0.0069(13) -0.0156(14)
O20 0.0538(19) 0.0495(18) 0.0426(16) -0.0064(14) -0.0076(14) -0.0215(15)
N1 0.055(2) 0.052(2) 0.0371(18) 0.0033(16) -0.0096(17) -0.0189(19)
C1 0.054(3) 0.057(3) 0.054(3) 0.002(2) -0.009(2) -0.018(2)
C2 0.061(3) 0.052(3) 0.047(2) 0.001(2) -0.002(2) -0.017(2)
C3 0.066(3) 0.049(3) 0.037(2) -0.0061(19) -0.009(2) -0.007(2)
C4 0.057(3) 0.051(3) 0.039(2) -0.0068(19) -0.0124(19) -0.009(2)
C5 0.052(3) 0.050(2) 0.036(2) -0.0079(18) -0.0076(18) -0.014(2)
C6 0.053(3) 0.051(3) 0.041(2) -0.0079(19) -0.0087(19) -0.016(2)
C7 0.054(3) 0.051(3) 0.041(2) -0.0022(19) -0.0116(19) -0.022(2)
O1S 0.095(3) 0.066(2) 0.0422(17) -0.0002(16) -0.0145(18) -0.041(2)
O2S 0.073(3) 0.063(2) 0.0402(18) 0.0010(15) -0.0014(17) -0.0090(19)

loop_
_atom_type_symbol
_atom_type_description
_atom_type_scat_dispersion_real
_atom_type_scat_dispersion_imag
_atom_type_scat_source
C C 0.0181 0.0091 'International Tables Vol C Tables 4.2.6.8 and 6.1.1.4'
H H 0.0000 0.0000 'International Tables Vol C Tables 4.2.6.8 and 6.1.1.4'
Co Co -2.3653 3.6143 'International Tables Vol C Tables 4.2.6.8 and 6.1.1.4'
N N 0.0311 0.0180 'International Tables Vol C Tables 4.2.6.8 and 6.1.1.4'
O O 0.0492 0.0322 'International Tables Vol C Tables 4.2.6.8 and 6.1.1.4'
V V 0.0687 2.1097 'International Tables Vol C Tables 4.2.6.8 and 6.1.1.4'

loop_
_geom_angle_atom_site_label_1
_geom_angle_atom_site_label_2
_geom_angle_atom_site_label_3
_geom_angle
_geom_angle_site_symmetry_1
_geom_angle_site_symmetry_3
O1 Co1 O16 89.79(14) . .
O1 Co1 O17 90.67(13) . .
O1 Co1 O18 90.86(13) . .
O1 Co1 O19 91.09(13) . .
O15 Co1 O1 179.65(15) . .
O15 Co1 O16 90.06(15) . .
O15 Co1 O17 89.03(15) . .
O15 Co1 O18 89.30(15) . .
O15 Co1 O19 89.22(15) . .
O17 Co1 O16 93.40(14) . .
O17 Co1 O18 88.17(14) . .
O17 Co1 O19 178.14(13) . .
O18 Co1 O16 178.29(13) . .
O18 Co1 O19 91.19(13) . .
O19 Co1 O16 87.22(13) . .
V2 V1 V3 118.74(3) . .
V2 V1 V5 120.19(3) . 2_656
V5 V1 V3 58.68(2) 2_656 .
O1 V1 V2 89.53(11) . .
O1 V1 V3 136.47(12) . .
O1 V1 V5 136.25(12) . 2_656
O1 V1 O3 102.94(17) . .
O1 V1 O5 102.98(16) . .
O1 V1 O6 99.64(15) . .
O1 V1 O10 173.42(16) . .
O1 V1 O12 99.60(15) . 2_656
O3 V1 V2 129.55(11) . .
O3 V1 V3 84.54(11) . .
O3 V1 V5 33.61(10) . 2_656
O3 V1 O5 96.95(15) . .
O3 V1 O6 154.79(15) . .
O3 V1 O10 81.30(14) . .
O3 V1 O12 89.45(15) . 2_656
O5 V1 V2 127.91(11) . .
O5 V1 V3 33.72(10) . .
O5 V1 V5 84.13(11) . 2_656
O5 V1 O6 88.70(15) . .
O5 V1 O10 81.29(14) . .
O5 V1 O12 154.45(15) . 2_656
O6 V1 V2 39.21(9) . .
O6 V1 V3 86.79(9) . .
O6 V1 V5 123.85(10) . 2_656
O6 V1 O10 75.29(13) . .
O10 V1 V2 83.89(9) . .
O10 V1 V3 48.33(9) . .
O10 V1 V5 48.57(9) . 2_656
O12 V1 V2 40.10(9) 2_656 .
O12 V1 V3 123.54(10) 2_656 .
O12 V1 V5 87.82(9) 2_656 2_656
O12 V1 O6 75.78(14) 2_656 .
O12 V1 O10 75.24(14) 2_656 .
V1 V2 V5 120.80(3) . .
O2 V2 V1 90.02(13) . .
O2 V2 V5 136.67(13) . .
O2 V2 O4 101.85(17) . .
O2 V2 O6 100.85(17) . .
O2 V2 O7 103.54(17) . .
O2 V2 O10 174.63(16) . 2_656
O2 V2 O12 99.28(17) . 2_656
O4 V2 V1 128.65(10) . .
O4 V2 V5 82.79(10) . .
O4 V2 O6 154.60(15) . .
O4 V2 O10 80.18(14) . 2_656
O4 V2 O12 88.88(14) . 2_656
O6 V2 V1 40.13(9) . .
O6 V2 V5 88.47(10) . .
O6 V2 O10 76.25(13) . 2_656
O6 V2 O12 76.33(14) . 2_656
O7 V2 V1 131.50(11) . .
O7 V2 V5 33.42(10) . .
O7 V2 O4 94.24(15) . .
O7 V2 O6 91.37(15) . .
O7 V2 O10 81.16(13) . 2_656
O7 V2 O12 155.77(15) . 2_656
O10 V2 V1 84.87(9) 2_656 .
O10 V2 V5 48.28(9) 2_656 .
O12 V2 V1 39.77(10) 2_656 .
O12 V2 V5 123.99(10) 2_656 .
O12 V2 O10 75.71(13) 2_656 2_656
V4 V3 V1 61.73(2) . .
V5 V3 V1 60.52(2) 2_656 .
V5 V3 V4 92.26(3) 2_656 .
O4 V3 V1 123.55(11) 2_656 .
O4 V3 V4 78.65(10) 2_656 .
O4 V3 V5 84.48(11) 2_656 2_656
O4 V3 O5 153.73(15) 2_656 .
O4 V3 O10 77.94(13) 2_656 .
O4 V3 O11 83.36(14) 2_656 .
O5 V3 V1 31.83(10) . .
O5 V3 V4 78.12(10) . .
O5 V3 V5 84.34(11) . 2_656
O5 V3 O10 76.75(13) . .
O5 V3 O11 83.00(14) . .
O8 V3 V1 81.41(11) . .
O8 V3 V4 124.96(11) . .
O8 V3 V5 32.70(10) . 2_656
O8 V3 O4 91.71(15) . 2_656
O8 V3 O5 91.60(15) . .
O8 V3 O10 81.97(13) . .
O8 V3 O11 155.80(15) . .
O9 V3 V1 133.23(14) . .
O9 V3 V4 131.04(14) . .
O9 V3 V5 136.69(14) . 2_656
O9 V3 O4 102.92(17) . 2_656
O9 V3 O5 101.53(17) . .
O9 V3 O8 103.99(17) . .
O9 V3 O10 173.90(16) . .
O9 V3 O11 100.20(17) . .
O10 V3 V1 45.62(8) . .
O10 V3 V4 42.99(8) . .
O10 V3 V5 49.28(8) . 2_656
O11 V3 V1 81.69(9) . .
O11 V3 V4 30.84(9) . .
O11 V3 V5 123.10(10) . 2_656
O11 V3 O10 73.83(13) . .
V3 V4 V5 176.20(3) . .
O6 V4 V3 89.40(9) . .
O6 V4 V5 90.13(9) . .
O6 V4 O10 80.41(13) . .
O6 V4 O10 81.94(13) . 2_656
O6 V4 O12 156.72(16) . .
O10 V4 V3 49.07(9) . .
O10 V4 V3 127.33(10) 2_656 .
O10 V4 V5 127.14(10) . .
O10 V4 V5 48.87(9) 2_656 .
O10 V4 O10 78.28(15) 2_656 .
O11 V4 V3 38.34(11) . .
O11 V4 V5 145.45(11) . .
O11 V4 O6 96.75(15) . .
O11 V4 O10 165.64(15) . 2_656
O11 V4 O10 87.40(15) . .
O11 V4 O12 96.84(15) . .
O11 V4 O13 107.14(16) . .
O12 V4 V3 89.62(9) . .
O12 V4 V5 89.32(9) . .
O12 V4 O10 81.42(13) . .
O12 V4 O10 80.22(14) . 2_656
O13 V4 V3 145.48(12) . .
O13 V4 V5 38.31(11) . .
O13 V4 O6 97.12(15) . .
O13 V4 O10 165.45(15) . .
O13 V4 O10 87.19(15) . 2_656
O13 V4 O12 96.81(15) . .
V1 V5 V2 91.93(3) 2_656 .
V3 V5 V1 60.81(2) 2_656 2_656
V3 V5 V2 61.09(2) 2_656 .
V3 V5 V4 91.53(3) 2_656 .
V4 V5 V1 61.46(2) . 2_656
V4 V5 V2 60.62(2) . .
O3 V5 V1 31.77(10) 2_656 2_656
O3 V5 V2 123.07(10) 2_656 .
O3 V5 V3 85.05(10) 2_656 2_656
O3 V5 V4 77.66(10) 2_656 .
O3 V5 O10 76.71(13) 2_656 2_656
O3 V5 O13 82.32(14) 2_656 .
O7 V5 V1 123.89(10) . 2_656
O7 V5 V2 32.28(10) . .
O7 V5 V3 84.73(11) . 2_656
O7 V5 V4 78.30(10) . .
O7 V5 O3 153.54(15) . 2_656
O7 V5 O10 78.13(13) . 2_656
O7 V5 O13 82.66(14) . .
O8 V5 V1 82.02(11) 2_656 2_656
O8 V5 V2 82.59(11) 2_656 .
O8 V5 V3 33.20(10) 2_656 2_656
O8 V5 V4 124.73(11) 2_656 .
O8 V5 O3 92.68(15) 2_656 2_656
O8 V5 O7 92.01(16) 2_656 .
O8 V5 O10 82.39(14) 2_656 2_656
O8 V5 O13 155.46(15) 2_656 .
O10 V5 V1 45.76(8) 2_656 2_656
O10 V5 V2 46.38(8) 2_656 .
O10 V5 V3 49.19(8) 2_656 2_656
O10 V5 V4 42.34(8) 2_656 .
O13 V5 V1 81.23(9) . 2_656
O13 V5 V2 80.20(9) . .
O13 V5 V3 122.26(9) . 2_656
O13 V5 V4 30.73(9) . .
O13 V5 O10 73.07(13) . 2_656
O14 V5 V1 132.77(13) . 2_656
O14 V5 V2 135.15(13) . .
O14 V5 V3 137.26(14) . 2_656
O14 V5 V4 131.20(14) . .
O14 V5 O3 101.15(16) . 2_656
O14 V5 O7 102.91(17) . .
O14 V5 O8 104.07(17) . 2_656
O14 V5 O10 173.36(16) . 2_656
O14 V5 O13 100.47(16) . .
V1 O1 Co1 177.4(2) . .
V1 O3 V5 114.63(17) . 2_656
V2 O4 V3 114.70(17) . 2_656
V1 O5 V3 114.45(17) . .
V2 O6 V1 100.66(15) . .
V4 O6 V1 107.34(15) . .
V4 O6 V2 106.79(15) . .
V2 O7 V5 114.30(17) . .
V5 O8 V3 114.10(17) 2_656 .
V1 O10 V2 168.76(18) . 2_656
V1 O10 V3 86.05(11) . .
V1 O10 V5 85.67(12) . 2_656
V2 O10 V3 85.96(12) 2_656 .
V2 O10 V5 85.34(11) 2_656 2_656
V3 O10 V5 81.53(12) . 2_656
V4 O10 V1 94.31(13) . .
V4 O10 V1 94.39(13) 2_656 .
V4 O10 V2 93.29(13) . 2_656
V4 O10 V2 92.16(12) 2_656 2_656
V4 O10 V3 87.94(12) . .
V4 O10 V3 170.25(18) 2_656 .
V4 O10 V4 101.72(15) 2_656 .
V4 O10 V5 88.78(12) 2_656 2_656
V4 O10 V5 169.46(17) . 2_656
V4 O11 V3 110.83(17) . .
V1 O12 V2 100.13(15) 2_656 2_656
V4 O12 V1 107.27(15) . 2_656
V4 O12 V2 107.15(15) . 2_656
V4 O13 V5 110.95(17) . .
C1 N1 C5 123.5(5) . .
N1 C1 C2 120.2(6) . .
C1 C2 C3 118.7(5) . .
C4 C3 C2 120.4(5) . .
C3 C4 C5 119.8(5) . .
N1 C5 C4 117.4(5) . .
N1 C5 C6 117.0(4) . .
C4 C5 C6 125.6(5) . .
C5 C6 C7 113.1(4) . .
O20 C7 C6 111.5(4) . .

loop_
_geom_bond_atom_site_label_1
_geom_bond_atom_site_label_2
_geom_bond_distance
_geom_bond_site_symmetry_2
Co1 O1 2.089(3) .
Co1 O15 2.057(4) .
Co1 O16 2.115(4) .
Co1 O17 2.105(4) .
Co1 O18 2.111(3) .
Co1 O19 2.113(3) .
V1 V2 3.0865(9) .
V1 V3 3.1151(10) .
V1 V5 3.1062(10) 2_656
V1 O1 1.645(3) .
V1 O3 1.799(3) .
V1 O5 1.805(3) .
V1 O6 2.024(3) .
V1 O10 2.232(3) .
V1 O12 2.006(3) 2_656
V2 V5 3.1186(11) .
V2 O2 1.608(4) .
V2 O4 1.850(3) .
V2 O6 1.985(3) .
V2 O7 1.827(3) .
V2 O10 2.265(3) 2_656
V2 O12 2.020(3) 2_656
V3 V4 3.0856(9) .
V3 V5 3.0482(11) 2_656
V3 O4 1.873(3) 2_656
V3 O5 1.900(3) .
V3 O8 1.829(3) .
V3 O9 1.598(4) .
V3 O10 2.333(3) .
V3 O11 2.048(3) .
V4 V5 3.0998(9) .
V4 O6 1.924(3) .
V4 O10 2.088(3) 2_656
V4 O10 2.105(3) .
V4 O11 1.692(3) .
V4 O12 1.932(3) .
V4 O13 1.696(3) .
V5 V1 3.1061(10) 2_656
V5 V3 3.0482(11) 2_656
V5 O3 1.891(3) 2_656
V5 O7 1.885(3) .
V5 O8 1.804(3) 2_656
V5 O10 2.336(3) 2_656
V5 O13 2.058(3) .
V5 O14 1.604(3) .
O3 V5 1.891(3) 2_656
O4 V3 1.873(3) 2_656
O8 V5 1.804(3) 2_656
O10 V2 2.265(3) 2_656
O10 V4 2.088(3) 2_656
O10 V5 2.336(3) 2_656
O12 V1 2.006(3) 2_656
O12 V2 2.020(3) 2_656
O20 C7 1.419(7) .
N1 C1 1.340(7) .
N1 C5 1.353(7) .
C1 C2 1.365(8) .
C2 C3 1.385(9) .
C3 C4 1.378(9) .
C4 C5 1.395(7) .
C5 C6 1.485(7) .
C6 C7 1.528(7) .
